data_7127380
loop_
_publ_author_name
'Kiernicki, John J.'
'Norwine, Emily E.'
'Lovasz, Myles A.'
'Zeller, Matthias'
'Szymczak, Nathaniel K.'

_publ_section_title
;
 Mobility of Lewis acids within the secondary coordination sphere: toward
 a model for cooperative substrate binding.
;
_journal_issue 86
_journal_name_full 'Chemical communications (Cambridge, England)'
_journal_page_first 13105
_journal_page_last 13108
_journal_paper_doi 10.1039/d0cc05121g
_journal_volume 56
_journal_year 2020
_chemical_formula_sum 'C17 H23 Br2 N3 Zn'
_chemical_formula_weight 494.57
_space_group_crystal_system monoclinic
_space_group_IT_number 14
_space_group_name_Hall '-P 2yn'
_space_group_name_H-M_alt 'P 1 21/n 1'
_atom_sites_solution_hydrogens geom
_atom_sites_solution_primary direct
_atom_sites_solution_secondary difmap
_audit_creation_method SHELXL-2018/3
_audit_update_record
;
2020-06-24 deposited with the CCDC.	2020-09-16 downloaded from the CCDC.
;
_cell_angle_alpha 90
_cell_angle_beta 92.729(3)
_cell_angle_gamma 90
_cell_formula_units_Z 8
_cell_length_a 17.2348(11)
_cell_length_b 11.4411(8)
_cell_length_c 20.0805(14)
_cell_measurement_reflns_used 9838
_cell_measurement_temperature 150(2)
_cell_measurement_theta_max 33.0763
_cell_measurement_theta_min 2.7049
_cell_volume 3955.1(5)
_computing_cell_refinement 'SAINT V8.38A (Bruker, 2016)'
_computing_data_collection 'Apex3 v2018.1-0 (Bruker, 2018)'
_computing_data_reduction 'SAINT V8.38A (Bruker, 2016)'
_computing_structure_refinement
;  
SHELXL-2018/3 (Sheldrick, 2015, 2018), 
SHELXLE Rev988 (H\"ubschle et al., 2011)
;
_computing_structure_solution 'SHELXS-97 (Sheldrick, 2008)'
_diffrn_ambient_temperature 150(2)
_diffrn_detector_area_resol_mean 10.4167
_diffrn_measured_fraction_theta_full 0.998
_diffrn_measured_fraction_theta_max 0.999
_diffrn_measurement_device_type 'Bruker AXS D8 Quest CMOS diffractometer'
_diffrn_measurement_method 'omega and phi scans'
_diffrn_radiation_monochromator 'Triumph curved graphite crystal'
_diffrn_radiation_type MoK\a
_diffrn_radiation_wavelength 0.71073
_diffrn_reflns_av_R_equivalents 0.0722
_diffrn_reflns_av_unetI/netI 0.0579
_diffrn_reflns_Laue_measured_fraction_full 0.998
_diffrn_reflns_Laue_measured_fraction_max 0.999
_diffrn_reflns_limit_h_max 22
_diffrn_reflns_limit_h_min -24
_diffrn_reflns_limit_k_max 16
_diffrn_reflns_limit_k_min -16
_diffrn_reflns_limit_l_max 28
_diffrn_reflns_limit_l_min -28
_diffrn_reflns_number 68979
_diffrn_reflns_point_group_measured_fraction_full 0.998
_diffrn_reflns_point_group_measured_fraction_max 0.999
_diffrn_reflns_theta_full 25.242
_diffrn_reflns_theta_max 30.508
_diffrn_reflns_theta_min 2.390
_diffrn_source 'fine focus sealed tube X-ray source'
_diffrn_source_current '30 mA'
_diffrn_source_voltage '50 kV'
_exptl_absorpt_coefficient_mu 5.285
_exptl_absorpt_correction_T_max 0.2694
_exptl_absorpt_correction_T_min 0.1127
_exptl_absorpt_correction_type multi-scan
_exptl_absorpt_process_details
;
 SADABS 2016/2: Krause, L., Herbst-Irmer, R., Sheldrick G.M. & Stalke D.,
 J. Appl. Cryst. 48 (2015) 3-10
;
_exptl_crystal_colour colourless
_exptl_crystal_density_diffrn 1.661
_exptl_crystal_description block
_exptl_crystal_F_000 1968
_exptl_crystal_recrystallization_method 'Re-crystallisation from solvent'
_exptl_crystal_size_max 0.550
_exptl_crystal_size_mid 0.530
_exptl_crystal_size_min 0.450
_refine_diff_density_max 1.382
_refine_diff_density_min -1.077
_refine_diff_density_rms 0.129
_refine_ls_extinction_coef 0.00034(10)
_refine_ls_extinction_expression Fc^*^=kFc[1+0.001xFc^2^\l^3^/sin(2\q)]^-1/4^
_refine_ls_extinction_method 'SHELXL-2018/3 (Sheldrick 2018)'
_refine_ls_goodness_of_fit_ref 1.040
_refine_ls_hydrogen_treatment constr
_refine_ls_matrix_type full
_refine_ls_number_parameters 424
_refine_ls_number_reflns 12069
_refine_ls_number_restraints 0
_refine_ls_restrained_S_all 1.040
_refine_ls_R_factor_all 0.0739
_refine_ls_R_factor_gt 0.0460
_refine_ls_shift/su_max 0.002
_refine_ls_shift/su_mean 0.000
_refine_ls_structure_factor_coef Fsqd
_refine_ls_weighting_details 'w=1/[\s^2^(Fo^2^)+(0.0467P)^2^+6.0589P] where P=(Fo^2^+2Fc^2^)/3'
_refine_ls_weighting_scheme calc
_refine_ls_wR_factor_gt 0.1108
_refine_ls_wR_factor_ref 0.1255
_reflns_Friedel_coverage 0.000
_reflns_number_gt 8374
_reflns_number_total 12069
_reflns_threshold_expression 'I > 2\s(I)'
_cod_data_source_file d0cc05121g2.cif
_cod_data_source_block JK2518_0m
_cod_depositor_comments 'Adding full bibliography for 7127369--7127381.cif.'
_cod_original_sg_symbol_H-M 'P 21/n'
_cod_database_code 7127380
_shelx_shelxl_version_number 2018/3
_shelx_space_group_comment
;
The symmetry employed for this shelxl refinement is uniquely defined
by the following loop, which should always be used as a source of
symmetry information in preference to the above space-group names.
They are only intended as comments.
;
_shelx_estimated_absorpt_t_min 0.159
_shelx_estimated_absorpt_t_max 0.200

loop_
_space_group_symop_operation_xyz
'x, y, z'
'-x+1/2, y+1/2, -z+1/2'
'-x, -y, -z'
'x-1/2, -y-1/2, z-1/2'

loop_
_atom_site_label
_atom_site_type_symbol
_atom_site_fract_x
_atom_site_fract_y
_atom_site_fract_z
_atom_site_U_iso_or_equiv
_atom_site_adp_type
_atom_site_occupancy
_atom_site_site_symmetry_order
_atom_site_calc_flag
_atom_site_refinement_flags_posn
_atom_site_refinement_flags_adp
_atom_site_refinement_flags_occupancy
_atom_site_disorder_assembly
_atom_site_disorder_group
Br1 Br 0.14996(2) 1.11631(3) 0.66789(2) 0.03331(10) Uani 1 1 d . . . . .
Br2 Br 0.34854(2) 0.98094(4) 0.60526(2) 0.03629(10) Uani 1 1 d . . . . .
Br3 Br 0.16251(2) 0.48566(3) 0.38229(2) 0.03502(10) Uani 1 1 d . . . . .
Br4 Br 0.36140(2) 0.61022(3) 0.31124(2) 0.03197(10) Uani 1 1 d . . . . .
Zn1 Zn 0.21260(2) 0.98574(3) 0.59753(2) 0.02294(9) Uani 1 1 d . . . . .
Zn2 Zn 0.29844(2) 0.48226(3) 0.38299(2) 0.02244(9) Uani 1 1 d . . . . .
N1 N 0.14992(15) 0.9924(2) 0.50641(13) 0.0215(5) Uani 1 1 d . . . . .
N2 N 0.16723(15) 0.8192(2) 0.59413(12) 0.0205(5) Uani 1 1 d . . . . .
N3 N 0.17482(15) 0.7173(2) 0.62758(12) 0.0199(5) Uani 1 1 d . . . . .
N4 N 0.35650(15) 0.4916(2) 0.47611(13) 0.0210(5) Uani 1 1 d . . . . .
N5 N 0.34540(15) 0.3165(2) 0.38817(13) 0.0214(5) Uani 1 1 d . . . . .
N6 N 0.34162(15) 0.2132(2) 0.35513(13) 0.0221(5) Uani 1 1 d . . . . .
C1 C 0.1935(2) 1.1895(3) 0.4834(2) 0.0363(8) Uani 1 1 d . . . . .
H1A H 0.182757 1.215842 0.528434 0.054 Uiso 1 1 calc R U . . .
H1B H 0.181904 1.252818 0.451541 0.054 Uiso 1 1 calc R U . . .
H1C H 0.248344 1.167707 0.481742 0.054 Uiso 1 1 calc R U . . .
C2 C 0.1434(2) 1.0852(3) 0.46543(17) 0.0279(7) Uani 1 1 d . . . . .
C3 C 0.0932(2) 1.0828(3) 0.40917(19) 0.0371(8) Uani 1 1 d . . . . .
H3 H 0.089088 1.148640 0.380360 0.045 Uiso 1 1 calc R U . . .
C4 C 0.0491(3) 0.9836(3) 0.3955(2) 0.0434(10) Uani 1 1 d . . . . .
H4 H 0.014576 0.981179 0.357201 0.052 Uiso 1 1 calc R U . . .
C5 C 0.0555(2) 0.8878(3) 0.43775(18) 0.0360(8) Uani 1 1 d . . . . .
H5 H 0.025853 0.819034 0.428945 0.043 Uiso 1 1 calc R U . . .
C6 C 0.10651(18) 0.8951(3) 0.49333(15) 0.0226(6) Uani 1 1 d . . . . .
C7 C 0.11953(18) 0.7994(3) 0.54081(15) 0.0206(6) Uani 1 1 d . . . . .
C8 C 0.09494(18) 0.6822(3) 0.54077(15) 0.0229(6) Uani 1 1 d . . . . .
H8 H 0.060601 0.645429 0.508839 0.027 Uiso 1 1 calc R U . . .
C9 C 0.13104(17) 0.6311(3) 0.59690(15) 0.0201(6) Uani 1 1 d . . . . .
C10 C 0.12982(19) 0.5036(3) 0.61719(16) 0.0237(6) Uani 1 1 d . . . . .
C11 C 0.1048(3) 0.4853(3) 0.68870(19) 0.0390(9) Uani 1 1 d . . . . .
H11A H 0.144557 0.517099 0.720156 0.059 Uiso 1 1 calc R U . . .
H11B H 0.098348 0.401561 0.697089 0.059 Uiso 1 1 calc R U . . .
H11C H 0.055371 0.525584 0.694560 0.059 Uiso 1 1 calc R U . . .
C12 C 0.0701(2) 0.4391(3) 0.57073(18) 0.0293(7) Uani 1 1 d . . . . .
H12A H 0.069349 0.355992 0.582539 0.044 Uiso 1 1 calc R U . . .
H12B H 0.084594 0.447615 0.524379 0.044 Uiso 1 1 calc R U . . .
H12C H 0.018397 0.472696 0.575772 0.044 Uiso 1 1 calc R U . . .
C13 C 0.21028(19) 0.4480(3) 0.60762(17) 0.0277(7) Uani 1 1 d . . . . .
H13A H 0.249200 0.485932 0.637496 0.042 Uiso 1 1 calc R U . . .
H13B H 0.224427 0.458340 0.561296 0.042 Uiso 1 1 calc R U . . .
H13C H 0.208204 0.364354 0.617995 0.042 Uiso 1 1 calc R U . . .
C14 C 0.2269(2) 0.7170(3) 0.68758(17) 0.0313(8) Uani 1 1 d . . . . .
H14A H 0.279370 0.742528 0.675604 0.038 Uiso 1 1 calc R U . . .
H14B H 0.231277 0.636423 0.705311 0.038 Uiso 1 1 calc R U . . .
C15 C 0.1979(3) 0.7971(4) 0.7412(2) 0.0512(13) Uani 1 1 d . . . . .
H15A H 0.236231 0.797601 0.779510 0.061 Uiso 1 1 calc R U . . .
H15B H 0.194197 0.877742 0.723371 0.061 Uiso 1 1 calc R U . . .
C16 C 0.1220(4) 0.7622(4) 0.7645(2) 0.076(2) Uani 1 1 d . . . . .
H16 H 0.120085 0.694816 0.792009 0.091 Uiso 1 1 calc R U . . .
C17 C 0.0579(4) 0.8158(6) 0.7504(4) 0.104(3) Uani 1 1 d . . . . .
H17A H 0.057463 0.883505 0.723018 0.124 Uiso 1 1 calc R U . . .
H17B H 0.010857 0.787804 0.767428 0.124 Uiso 1 1 calc R U . . .
C18 C 0.3126(2) 0.6899(3) 0.49549(18) 0.0315(7) Uani 1 1 d . . . . .
H18A H 0.257482 0.669217 0.496319 0.047 Uiso 1 1 calc R U . . .
H18B H 0.324788 0.713659 0.450276 0.047 Uiso 1 1 calc R U . . .
H18C H 0.323793 0.754640 0.526429 0.047 Uiso 1 1 calc R U . . .
C19 C 0.36110(18) 0.5863(3) 0.51602(16) 0.0237(6) Uani 1 1 d . . . . .
C20 C 0.4072(2) 0.5839(3) 0.57440(18) 0.0319(7) Uani 1 1 d . . . . .
H20 H 0.410988 0.651137 0.602164 0.038 Uiso 1 1 calc R U . . .
C21 C 0.4479(2) 0.4830(3) 0.59226(19) 0.0381(9) Uani 1 1 d . . . . .
H21 H 0.479470 0.480909 0.632327 0.046 Uiso 1 1 calc R U . . .
C22 C 0.4423(2) 0.3853(3) 0.55144(17) 0.0314(7) Uani 1 1 d . . . . .
H22 H 0.469121 0.315180 0.563182 0.038 Uiso 1 1 calc R U . . .
C23 C 0.39641(17) 0.3928(3) 0.49308(15) 0.0210(6) Uani 1 1 d . . . . .
C24 C 0.38688(17) 0.2964(3) 0.44534(15) 0.0203(6) Uani 1 1 d . . . . .
C25 C 0.41038(18) 0.1792(3) 0.44819(15) 0.0216(6) Uani 1 1 d . . . . .
H25 H 0.440684 0.142530 0.482998 0.026 Uiso 1 1 calc R U . . .
C26 C 0.38063(17) 0.1276(3) 0.39015(15) 0.0196(6) Uani 1 1 d . . . . .
C27 C 0.38346(19) -0.0014(3) 0.37080(16) 0.0231(6) Uani 1 1 d . . . . .
C28 C 0.4215(3) -0.0227(3) 0.30446(18) 0.0366(8) Uani 1 1 d . . . . .
H28A H 0.472522 0.015151 0.305429 0.055 Uiso 1 1 calc R U . . .
H28B H 0.388534 0.010102 0.267959 0.055 Uiso 1 1 calc R U . . .
H28C H 0.427655 -0.106892 0.297542 0.055 Uiso 1 1 calc R U . . .
C29 C 0.3009(2) -0.0531(3) 0.3696(2) 0.0388(9) Uani 1 1 d . . . . .
H29A H 0.302954 -0.136470 0.358556 0.058 Uiso 1 1 calc R U . . .
H29B H 0.267891 -0.012378 0.335936 0.058 Uiso 1 1 calc R U . . .
H29C H 0.279220 -0.043412 0.413499 0.058 Uiso 1 1 calc R U . . .
C30 C 0.4329(2) -0.0663(3) 0.42457(17) 0.0270(7) Uani 1 1 d . . . . .
H30A H 0.408967 -0.058414 0.467642 0.040 Uiso 1 1 calc R U . . .
H30B H 0.485262 -0.032744 0.427641 0.040 Uiso 1 1 calc R U . . .
H30C H 0.436046 -0.149240 0.412762 0.040 Uiso 1 1 calc R U . . .
C31 C 0.3030(2) 0.2128(3) 0.28825(17) 0.0318(8) Uani 1 1 d . . . . .
H31A H 0.250061 0.245651 0.290869 0.038 Uiso 1 1 calc R U . . .
H31B H 0.297844 0.131184 0.272241 0.038 Uiso 1 1 calc R U . . .
C32 C 0.3481(3) 0.2843(3) 0.23808(17) 0.0406(10) Uani 1 1 d . . . . .
H32A H 0.321736 0.276566 0.193410 0.049 Uiso 1 1 calc R U . . .
H32B H 0.346476 0.367752 0.250873 0.049 Uiso 1 1 calc R U . . .
C33 C 0.4307(3) 0.2481(4) 0.23379(18) 0.0417(9) Uani 1 1 d . . . . .
H33 H 0.441599 0.182771 0.206591 0.050 Uiso 1 1 calc R U . . .
C34 C 0.4889(3) 0.3002(5) 0.2649(2) 0.0555(12) Uani 1 1 d . . . . .
H34A H 0.480068 0.365866 0.292460 0.067 Uiso 1 1 calc R U . . .
H34B H 0.540347 0.272655 0.259944 0.067 Uiso 1 1 calc R U . . .

loop_
_atom_site_aniso_label
_atom_site_aniso_U_11
_atom_site_aniso_U_22
_atom_site_aniso_U_33
_atom_site_aniso_U_23
_atom_site_aniso_U_13
_atom_site_aniso_U_12
Br1 0.03495(19) 0.02661(17) 0.0383(2) -0.01342(14) 0.00143(15) -0.00009(14)
Br2 0.02229(17) 0.0505(2) 0.0358(2) -0.01257(16) -0.00039(14) -0.00665(15)
Br3 0.02458(17) 0.0459(2) 0.03415(19) 0.00979(15) -0.00324(14) 0.00522(14)
Br4 0.03287(18) 0.02690(17) 0.03571(19) 0.01193(14) -0.00293(14) -0.00059(13)
Zn1 0.02265(18) 0.02053(17) 0.02526(19) -0.00596(14) -0.00300(14) -0.00401(13)
Zn2 0.02427(18) 0.01886(17) 0.02359(19) 0.00337(13) -0.00516(14) 0.00220(13)
N1 0.0233(12) 0.0175(11) 0.0235(13) -0.0005(10) -0.0011(10) -0.0034(10)
N2 0.0233(12) 0.0179(11) 0.0199(12) -0.0016(9) -0.0036(10) -0.0011(10)
N3 0.0247(12) 0.0187(11) 0.0158(11) -0.0018(9) -0.0040(9) 0.0008(10)
N4 0.0228(12) 0.0191(12) 0.0211(12) -0.0003(10) -0.0006(10) -0.0015(10)
N5 0.0258(13) 0.0157(11) 0.0222(13) 0.0009(10) -0.0068(10) -0.0008(10)
N6 0.0262(13) 0.0175(11) 0.0217(13) -0.0016(10) -0.0075(10) -0.0004(10)
C1 0.039(2) 0.0219(16) 0.047(2) 0.0018(15) -0.0006(17) -0.0087(14)
C2 0.0316(17) 0.0212(14) 0.0310(17) 0.0039(13) 0.0037(14) -0.0002(13)
C3 0.044(2) 0.0285(17) 0.038(2) 0.0107(15) -0.0103(17) -0.0015(16)
C4 0.052(2) 0.037(2) 0.039(2) 0.0111(17) -0.0220(19) -0.0059(18)
C5 0.047(2) 0.0264(16) 0.0329(19) 0.0050(14) -0.0174(16) -0.0103(15)
C6 0.0257(15) 0.0214(14) 0.0203(14) 0.0001(11) -0.0044(12) -0.0025(12)
C7 0.0227(14) 0.0206(14) 0.0178(14) -0.0001(11) -0.0043(11) -0.0024(11)
C8 0.0274(15) 0.0196(13) 0.0208(14) 0.0025(11) -0.0077(12) -0.0057(12)
C9 0.0224(14) 0.0198(13) 0.0179(13) 0.0004(11) -0.0019(11) -0.0018(11)
C10 0.0277(16) 0.0222(14) 0.0209(14) 0.0028(12) -0.0019(12) -0.0027(12)
C11 0.054(2) 0.0361(19) 0.0275(18) 0.0075(15) 0.0085(17) -0.0022(17)
C12 0.0307(17) 0.0206(15) 0.0357(18) 0.0043(13) -0.0071(14) -0.0066(13)
C13 0.0308(17) 0.0214(15) 0.0305(17) 0.0006(13) -0.0028(14) 0.0000(13)
C14 0.0387(19) 0.0261(16) 0.0273(17) -0.0066(13) -0.0172(14) 0.0045(14)
C15 0.086(3) 0.038(2) 0.0266(19) -0.0108(16) -0.025(2) 0.024(2)
C16 0.159(6) 0.042(3) 0.029(2) 0.0036(19) 0.035(3) 0.035(3)
C17 0.124(6) 0.072(4) 0.122(6) 0.030(4) 0.082(5) 0.034(4)
C18 0.041(2) 0.0195(14) 0.0344(19) -0.0035(13) 0.0022(15) 0.0025(14)
C19 0.0243(15) 0.0192(14) 0.0276(16) -0.0037(12) 0.0022(12) -0.0021(11)
C20 0.0341(18) 0.0299(17) 0.0310(18) -0.0102(14) -0.0075(14) -0.0006(14)
C21 0.042(2) 0.040(2) 0.0302(18) -0.0117(16) -0.0157(16) 0.0065(17)
C22 0.0350(18) 0.0306(17) 0.0274(17) -0.0045(14) -0.0126(14) 0.0084(14)
C23 0.0214(14) 0.0205(14) 0.0208(14) -0.0007(11) -0.0022(11) 0.0004(11)
C24 0.0215(14) 0.0207(13) 0.0182(14) -0.0010(11) -0.0046(11) 0.0008(11)
C25 0.0229(14) 0.0201(13) 0.0210(14) 0.0016(11) -0.0055(12) 0.0021(11)
C26 0.0200(13) 0.0188(13) 0.0195(14) 0.0010(11) -0.0034(11) 0.0000(11)
C27 0.0265(15) 0.0172(13) 0.0250(15) -0.0037(11) -0.0049(13) 0.0001(11)
C28 0.057(2) 0.0272(17) 0.0258(17) -0.0039(14) -0.0013(16) 0.0080(16)
C29 0.0288(18) 0.0192(15) 0.067(3) 0.0015(16) -0.0127(18) -0.0027(13)
C30 0.0322(17) 0.0194(14) 0.0288(17) 0.0016(12) -0.0043(13) 0.0041(13)
C31 0.0370(19) 0.0272(16) 0.0293(17) -0.0018(13) -0.0193(15) 0.0027(14)
C32 0.072(3) 0.0281(17) 0.0202(17) 0.0028(13) -0.0167(17) 0.0017(18)
C33 0.067(3) 0.039(2) 0.0193(16) 0.0041(15) 0.0024(17) -0.005(2)
C34 0.061(3) 0.066(3) 0.041(2) -0.011(2) 0.014(2) -0.012(2)

loop_
_atom_type_symbol
_atom_type_description
_atom_type_scat_dispersion_real
_atom_type_scat_dispersion_imag
_atom_type_scat_source
C C 0.0033 0.0016 'International Tables Vol C Tables 4.2.6.8 and 6.1.1.4'
H H 0.0000 0.0000 'International Tables Vol C Tables 4.2.6.8 and 6.1.1.4'
N N 0.0061 0.0033 'International Tables Vol C Tables 4.2.6.8 and 6.1.1.4'
Zn Zn 0.2839 1.4301 'International Tables Vol C Tables 4.2.6.8 and 6.1.1.4'
Br Br -0.2901 2.4595 'International Tables Vol C Tables 4.2.6.8 and 6.1.1.4'

loop_
_geom_angle_atom_site_label_1
_geom_angle_atom_site_label_2
_geom_angle_atom_site_label_3
_geom_angle
_geom_angle_site_symmetry_1
_geom_angle_site_symmetry_3
_geom_angle_publ_flag
N2 Zn1 N1 79.88(10) . . ?
N2 Zn1 Br2 110.96(7) . . ?
N1 Zn1 Br2 122.34(8) . . ?
N2 Zn1 Br1 115.01(7) . . ?
N1 Zn1 Br1 105.71(7) . . ?
Br2 Zn1 Br1 117.469(19) . . ?
N5 Zn2 N4 80.29(10) . . ?
N5 Zn2 Br3 113.92(7) . . ?
N4 Zn2 Br3 116.26(8) . . ?
N5 Zn2 Br4 114.30(8) . . ?
N4 Zn2 Br4 107.57(7) . . ?
Br3 Zn2 Br4 118.416(19) . . ?
C2 N1 C6 119.9(3) . . ?
C2 N1 Zn1 126.3(2) . . ?
C6 N1 Zn1 113.4(2) . . ?
C7 N2 N3 107.1(2) . . ?
C7 N2 Zn1 113.6(2) . . ?
N3 N2 Zn1 139.07(19) . . ?
N2 N3 C9 111.1(2) . . ?
N2 N3 C14 116.8(2) . . ?
C9 N3 C14 132.1(3) . . ?
C19 N4 C23 120.3(3) . . ?
C19 N4 Zn2 126.0(2) . . ?
C23 N4 Zn2 113.49(19) . . ?
C24 N5 N6 106.3(2) . . ?
C24 N5 Zn2 113.10(19) . . ?
N6 N5 Zn2 140.12(19) . . ?
N5 N6 C26 111.3(2) . . ?
N5 N6 C31 117.3(2) . . ?
C26 N6 C31 131.3(3) . . ?
C2 C1 H1A 109.5 . . ?
C2 C1 H1B 109.5 . . ?
H1A C1 H1B 109.5 . . ?
C2 C1 H1C 109.5 . . ?
H1A C1 H1C 109.5 . . ?
H1B C1 H1C 109.5 . . ?
N1 C2 C3 120.8(3) . . ?
N1 C2 C1 116.7(3) . . ?
C3 C2 C1 122.5(3) . . ?
C4 C3 C2 119.4(3) . . ?
C4 C3 H3 120.3 . . ?
C2 C3 H3 120.3 . . ?
C3 C4 C5 119.9(3) . . ?
C3 C4 H4 120.0 . . ?
C5 C4 H4 120.0 . . ?
C4 C5 C6 118.2(3) . . ?
C4 C5 H5 120.9 . . ?
C6 C5 H5 120.9 . . ?
N1 C6 C5 121.7(3) . . ?
N1 C6 C7 114.9(3) . . ?
C5 C6 C7 123.3(3) . . ?
N2 C7 C8 109.6(3) . . ?
N2 C7 C6 117.7(3) . . ?
C8 C7 C6 132.6(3) . . ?
C9 C8 C7 106.1(3) . . ?
C9 C8 H8 126.9 . . ?
C7 C8 H8 126.9 . . ?
N3 C9 C8 106.1(3) . . ?
N3 C9 C10 125.9(3) . . ?
C8 C9 C10 127.7(3) . . ?
C9 C10 C11 113.0(3) . . ?
C9 C10 C12 108.4(3) . . ?
C11 C10 C12 106.9(3) . . ?
C9 C10 C13 109.8(3) . . ?
C11 C10 C13 110.8(3) . . ?
C12 C10 C13 107.7(3) . . ?
C10 C11 H11A 109.5 . . ?
C10 C11 H11B 109.5 . . ?
H11A C11 H11B 109.5 . . ?
C10 C11 H11C 109.5 . . ?
H11A C11 H11C 109.5 . . ?
H11B C11 H11C 109.5 . . ?
C10 C12 H12A 109.5 . . ?
C10 C12 H12B 109.5 . . ?
H12A C12 H12B 109.5 . . ?
C10 C12 H12C 109.5 . . ?
H12A C12 H12C 109.5 . . ?
H12B C12 H12C 109.5 . . ?
C10 C13 H13A 109.5 . . ?
C10 C13 H13B 109.5 . . ?
H13A C13 H13B 109.5 . . ?
C10 C13 H13C 109.5 . . ?
H13A C13 H13C 109.5 . . ?
H13B C13 H13C 109.5 . . ?
N3 C14 C15 111.8(3) . . ?
N3 C14 H14A 109.3 . . ?
C15 C14 H14A 109.3 . . ?
N3 C14 H14B 109.3 . . ?
C15 C14 H14B 109.3 . . ?
H14A C14 H14B 107.9 . . ?
C16 C15 C14 113.0(4) . . ?
C16 C15 H15A 109.0 . . ?
C14 C15 H15A 109.0 . . ?
C16 C15 H15B 109.0 . . ?
C14 C15 H15B 109.0 . . ?
H15A C15 H15B 107.8 . . ?
C17 C16 C15 124.9(5) . . ?
C17 C16 H16 117.6 . . ?
C15 C16 H16 117.6 . . ?
C16 C17 H17A 120.0 . . ?
C16 C17 H17B 120.0 . . ?
H17A C17 H17B 120.0 . . ?
C19 C18 H18A 109.5 . . ?
C19 C18 H18B 109.5 . . ?
H18A C18 H18B 109.5 . . ?
C19 C18 H18C 109.5 . . ?
H18A C18 H18C 109.5 . . ?
H18B C18 H18C 109.5 . . ?
N4 C19 C20 120.2(3) . . ?
N4 C19 C18 117.2(3) . . ?
C20 C19 C18 122.6(3) . . ?
C19 C20 C21 119.8(3) . . ?
C19 C20 H20 120.1 . . ?
C21 C20 H20 120.1 . . ?
C22 C21 C20 119.8(3) . . ?
C22 C21 H21 120.1 . . ?
C20 C21 H21 120.1 . . ?
C23 C22 C21 118.1(3) . . ?
C23 C22 H22 120.9 . . ?
C21 C22 H22 120.9 . . ?
N4 C23 C22 121.7(3) . . ?
N4 C23 C24 115.0(3) . . ?
C22 C23 C24 123.3(3) . . ?
N5 C24 C25 109.9(3) . . ?
N5 C24 C23 117.9(3) . . ?
C25 C24 C23 132.1(3) . . ?
C26 C25 C24 106.2(3) . . ?
C26 C25 H25 126.9 . . ?
C24 C25 H25 126.9 . . ?
N6 C26 C25 106.4(3) . . ?
N6 C26 C27 125.7(3) . . ?
C25 C26 C27 127.7(3) . . ?
C26 C27 C28 113.3(3) . . ?
C26 C27 C30 108.2(2) . . ?
C28 C27 C30 106.8(3) . . ?
C26 C27 C29 109.5(3) . . ?
C28 C27 C29 111.0(3) . . ?
C30 C27 C29 107.9(3) . . ?
C27 C28 H28A 109.5 . . ?
C27 C28 H28B 109.5 . . ?
H28A C28 H28B 109.5 . . ?
C27 C28 H28C 109.5 . . ?
H28A C28 H28C 109.5 . . ?
H28B C28 H28C 109.5 . . ?
C27 C29 H29A 109.5 . . ?
C27 C29 H29B 109.5 . . ?
H29A C29 H29B 109.5 . . ?
C27 C29 H29C 109.5 . . ?
H29A C29 H29C 109.5 . . ?
H29B C29 H29C 109.5 . . ?
C27 C30 H30A 109.5 . . ?
C27 C30 H30B 109.5 . . ?
H30A C30 H30B 109.5 . . ?
C27 C30 H30C 109.5 . . ?
H30A C30 H30C 109.5 . . ?
H30B C30 H30C 109.5 . . ?
N6 C31 C32 112.1(3) . . ?
N6 C31 H31A 109.2 . . ?
C32 C31 H31A 109.2 . . ?
N6 C31 H31B 109.2 . . ?
C32 C31 H31B 109.2 . . ?
H31A C31 H31B 107.9 . . ?
C33 C32 C31 113.9(3) . . ?
C33 C32 H32A 108.8 . . ?
C31 C32 H32A 108.8 . . ?
C33 C32 H32B 108.8 . . ?
C31 C32 H32B 108.8 . . ?
H32A C32 H32B 107.7 . . ?
C34 C33 C32 124.3(4) . . ?
C34 C33 H33 117.9 . . ?
C32 C33 H33 117.9 . . ?
C33 C34 H34A 120.0 . . ?
C33 C34 H34B 120.0 . . ?
H34A C34 H34B 120.0 . . ?

loop_
_geom_bond_atom_site_label_1
_geom_bond_atom_site_label_2
_geom_bond_distance
_geom_bond_site_symmetry_2
_geom_bond_publ_flag
Br1 Zn1 2.3535(5) . ?
Br2 Zn1 2.3413(5) . ?
Br3 Zn2 2.3425(5) . ?
Br4 Zn2 2.3548(5) . ?
Zn1 N2 2.059(2) . ?
Zn1 N1 2.081(3) . ?
Zn2 N5 2.063(2) . ?
Zn2 N4 2.081(3) . ?
N1 C2 1.345(4) . ?
N1 C6 1.359(4) . ?
N2 C7 1.338(4) . ?
N2 N3 1.349(3) . ?
N3 C9 1.370(4) . ?
N3 C14 1.468(4) . ?
N4 C19 1.348(4) . ?
N4 C23 1.358(4) . ?
N5 C24 1.343(4) . ?
N5 N6 1.356(3) . ?
N6 C26 1.364(4) . ?
N6 C31 1.470(4) . ?
C1 C2 1.506(5) . ?
C1 H1A 0.9800 . ?
C1 H1B 0.9800 . ?
C1 H1C 0.9800 . ?
C2 C3 1.391(5) . ?
C3 C4 1.386(5) . ?
C3 H3 0.9500 . ?
C4 C5 1.388(5) . ?
C4 H4 0.9500 . ?
C5 C6 1.390(4) . ?
C5 H5 0.9500 . ?
C6 C7 1.462(4) . ?
C7 C8 1.406(4) . ?
C8 C9 1.390(4) . ?
C8 H8 0.9500 . ?
C9 C10 1.515(4) . ?
C10 C11 1.533(5) . ?
C10 C12 1.544(4) . ?
C10 C13 1.546(5) . ?
C11 H11A 0.9800 . ?
C11 H11B 0.9800 . ?
C11 H11C 0.9800 . ?
C12 H12A 0.9800 . ?
C12 H12B 0.9800 . ?
C12 H12C 0.9800 . ?
C13 H13A 0.9800 . ?
C13 H13B 0.9800 . ?
C13 H13C 0.9800 . ?
C14 C15 1.516(5) . ?
C14 H14A 0.9900 . ?
C14 H14B 0.9900 . ?
C15 C16 1.467(8) . ?
C15 H15A 0.9900 . ?
C15 H15B 0.9900 . ?
C16 C17 1.283(9) . ?
C16 H16 0.9500 . ?
C17 H17A 0.9500 . ?
C17 H17B 0.9500 . ?
C18 C19 1.496(4) . ?
C18 H18A 0.9800 . ?
C18 H18B 0.9800 . ?
C18 H18C 0.9800 . ?
C19 C20 1.385(5) . ?
C20 C21 1.389(5) . ?
C20 H20 0.9500 . ?
C21 C22 1.387(5) . ?
C21 H21 0.9500 . ?
C22 C23 1.385(4) . ?
C22 H22 0.9500 . ?
C23 C24 1.466(4) . ?
C24 C25 1.401(4) . ?
C25 C26 1.383(4) . ?
C25 H25 0.9500 . ?
C26 C27 1.528(4) . ?
C27 C28 1.532(5) . ?
C27 C30 1.535(4) . ?
C27 C29 1.541(5) . ?
C28 H28A 0.9800 . ?
C28 H28B 0.9800 . ?
C28 H28C 0.9800 . ?
C29 H29A 0.9800 . ?
C29 H29B 0.9800 . ?
C29 H29C 0.9800 . ?
C30 H30A 0.9800 . ?
C30 H30B 0.9800 . ?
C30 H30C 0.9800 . ?
C31 C32 1.537(6) . ?
C31 H31A 0.9900 . ?
C31 H31B 0.9900 . ?
C32 C33 1.489(6) . ?
C32 H32A 0.9900 . ?
C32 H32B 0.9900 . ?
C33 C34 1.301(6) . ?
C33 H33 0.9500 . ?
C34 H34A 0.9500 . ?
C34 H34B 0.9500 . ?

loop_
_geom_torsion_atom_site_label_1
_geom_torsion_atom_site_label_2
_geom_torsion_atom_site_label_3
_geom_torsion_atom_site_label_4
_geom_torsion
_geom_torsion_site_symmetry_1
_geom_torsion_site_symmetry_2
_geom_torsion_site_symmetry_3
_geom_torsion_site_symmetry_4
_geom_torsion_publ_flag
C7 N2 N3 C9 -1.1(3) . . . . ?
Zn1 N2 N3 C9 -175.1(2) . . . . ?
C7 N2 N3 C14 178.3(3) . . . . ?
Zn1 N2 N3 C14 4.2(5) . . . . ?
C24 N5 N6 C26 -0.5(3) . . . . ?
Zn2 N5 N6 C26 -171.2(3) . . . . ?
C24 N5 N6 C31 -176.3(3) . . . . ?
Zn2 N5 N6 C31 13.0(5) . . . . ?
C6 N1 C2 C3 -0.6(5) . . . . ?
Zn1 N1 C2 C3 -173.1(3) . . . . ?
C6 N1 C2 C1 -180.0(3) . . . . ?
Zn1 N1 C2 C1 7.5(4) . . . . ?
N1 C2 C3 C4 0.3(6) . . . . ?
C1 C2 C3 C4 179.6(4) . . . . ?
C2 C3 C4 C5 -0.1(7) . . . . ?
C3 C4 C5 C6 0.2(7) . . . . ?
C2 N1 C6 C5 0.8(5) . . . . ?
Zn1 N1 C6 C5 174.2(3) . . . . ?
C2 N1 C6 C7 179.1(3) . . . . ?
Zn1 N1 C6 C7 -7.5(3) . . . . ?
C4 C5 C6 N1 -0.6(6) . . . . ?
C4 C5 C6 C7 -178.8(4) . . . . ?
N3 N2 C7 C8 1.0(4) . . . . ?
Zn1 N2 C7 C8 176.7(2) . . . . ?
N3 N2 C7 C6 -175.5(3) . . . . ?
Zn1 N2 C7 C6 0.3(4) . . . . ?
N1 C6 C7 N2 4.9(4) . . . . ?
C5 C6 C7 N2 -176.8(3) . . . . ?
N1 C6 C7 C8 -170.5(3) . . . . ?
C5 C6 C7 C8 7.7(6) . . . . ?
N2 C7 C8 C9 -0.6(4) . . . . ?
C6 C7 C8 C9 175.2(3) . . . . ?
N2 N3 C9 C8 0.7(3) . . . . ?
C14 N3 C9 C8 -178.5(3) . . . . ?
N2 N3 C9 C10 175.1(3) . . . . ?
C14 N3 C9 C10 -4.1(5) . . . . ?
C7 C8 C9 N3 -0.1(3) . . . . ?
C7 C8 C9 C10 -174.3(3) . . . . ?
N3 C9 C10 C11 59.5(4) . . . . ?
C8 C9 C10 C11 -127.4(4) . . . . ?
N3 C9 C10 C12 177.8(3) . . . . ?
C8 C9 C10 C12 -9.1(5) . . . . ?
N3 C9 C10 C13 -64.8(4) . . . . ?
C8 C9 C10 C13 108.4(4) . . . . ?
N2 N3 C14 C15 63.9(4) . . . . ?
C9 N3 C14 C15 -116.9(4) . . . . ?
N3 C14 C15 C16 61.8(5) . . . . ?
C14 C15 C16 C17 -106.9(7) . . . . ?
C23 N4 C19 C20 0.6(5) . . . . ?
Zn2 N4 C19 C20 -174.5(3) . . . . ?
C23 N4 C19 C18 -177.3(3) . . . . ?
Zn2 N4 C19 C18 7.7(4) . . . . ?
N4 C19 C20 C21 -0.9(5) . . . . ?
C18 C19 C20 C21 176.8(4) . . . . ?
C19 C20 C21 C22 0.2(6) . . . . ?
C20 C21 C22 C23 0.9(6) . . . . ?
C19 N4 C23 C22 0.5(5) . . . . ?
Zn2 N4 C23 C22 176.1(3) . . . . ?
C19 N4 C23 C24 -179.7(3) . . . . ?
Zn2 N4 C23 C24 -4.0(3) . . . . ?
C21 C22 C23 N4 -1.2(5) . . . . ?
C21 C22 C23 C24 178.9(3) . . . . ?
N6 N5 C24 C25 0.7(3) . . . . ?
Zn2 N5 C24 C25 174.2(2) . . . . ?
N6 N5 C24 C23 -176.6(3) . . . . ?
Zn2 N5 C24 C23 -3.0(4) . . . . ?
N4 C23 C24 N5 4.8(4) . . . . ?
C22 C23 C24 N5 -175.3(3) . . . . ?
N4 C23 C24 C25 -171.7(3) . . . . ?
C22 C23 C24 C25 8.2(6) . . . . ?
N5 C24 C25 C26 -0.6(4) . . . . ?
C23 C24 C25 C26 176.1(3) . . . . ?
N5 N6 C26 C25 0.1(3) . . . . ?
C31 N6 C26 C25 175.2(3) . . . . ?
N5 N6 C26 C27 175.0(3) . . . . ?
C31 N6 C26 C27 -9.9(5) . . . . ?
C24 C25 C26 N6 0.3(3) . . . . ?
C24 C25 C26 C27 -174.5(3) . . . . ?
N6 C26 C27 C28 62.5(4) . . . . ?
C25 C26 C27 C28 -123.6(4) . . . . ?
N6 C26 C27 C30 -179.3(3) . . . . ?
C25 C26 C27 C30 -5.4(4) . . . . ?
N6 C26 C27 C29 -62.0(4) . . . . ?
C25 C26 C27 C29 111.9(4) . . . . ?
N5 N6 C31 C32 66.4(4) . . . . ?
C26 N6 C31 C32 -108.4(4) . . . . ?
N6 C31 C32 C33 54.5(4) . . . . ?
C31 C32 C33 C34 -97.9(5) . . . . ?
